data_1550962
loop_
_publ_author_name
'Forsyth, Craig M.'
'Nazarian, Zohreh'

_publ_section_title
;
 (<i>R</i>,<i>R</i>/<i>S</i>,<i>S</i>)-9-Benzyl-3-methyl-7-phenyl-1,6-dioxa-3,9-diazaspiro[4.4]nonane-2,8-dione
;
_journal_coeditor_code NK4001
_journal_issue 4
_journal_name_full IUCrData
_journal_page_first x190520
_journal_paper_doi 10.1107/S2414314619005200
_journal_volume 4
_journal_year 2019
_chemical_formula_iupac 'C19 H18 N2 O4'
_chemical_formula_moiety 'C19 H18 N2 O4'
_chemical_formula_sum 'C19 H18 N2 O4'
_chemical_formula_weight 338.35
_chemical_name_systematic
(<i>R</i>,<i>R</i>/<i>S</i>,<i>S</i>)-9-Benzyl-3-methyl-7-phenyl-1,6-dioxa-3,9-diazaspiro[4.4]nonane-2,8-dione
_space_group_crystal_system monoclinic
_space_group_IT_number 14
_space_group_name_Hall '-P 2yn'
_space_group_name_H-M_alt 'P 1 21/n 1'
_symmetry_space_group_name_Hall '-P 2yn'
_symmetry_space_group_name_H-M 'P 1 21/n 1'
_atom_sites_solution_hydrogens geom
_audit_creation_method SHELXL-2018/3
_cell_angle_alpha 90
_cell_angle_beta 113.863(4)
_cell_angle_gamma 90
_cell_formula_units_Z 4
_cell_length_a 11.0914(4)
_cell_length_b 13.6412(4)
_cell_length_c 11.9739(4)
_cell_measurement_reflns_used 7087
_cell_measurement_temperature 123(2)
_cell_measurement_theta_max 66.8997
_cell_measurement_theta_min 3.2370
_cell_volume 1656.78(11)
_computing_cell_refinement
;
CrysAlis PRO (Rigaku OD, 2015)
;
_computing_data_collection
;
CrysAlis PRO (Rigaku OD, 2015)
;
_computing_data_reduction
;
CrysAlis PRO (Rigaku OD, 2015)
;
_computing_molecular_graphics
;
X-SEED (Barbour, 2001)
;
_computing_publication_material
;
publCIF (Westrip, 2010)
;
_computing_structure_refinement
;
SHELXL2018 (Sheldrick, 2015)
;
_computing_structure_solution
;
SHELXS97 (Sheldrick, 2008)
;
_diffrn_ambient_temperature 123(2)
_diffrn_detector_area_resol_mean 10.3389
_diffrn_measured_fraction_theta_full 0.996
_diffrn_measured_fraction_theta_max 0.996
_diffrn_measurement_device_type 'Rigaku Xcalibur Ruby Gemini ultra'
_diffrn_measurement_method '\w scans'
_diffrn_radiation_monochromator mirror
_diffrn_radiation_source 'fine focus sealed tube'
_diffrn_radiation_type CuK\a
_diffrn_radiation_wavelength 1.54184
_diffrn_reflns_av_R_equivalents 0.0267
_diffrn_reflns_av_unetI/netI 0.0167
_diffrn_reflns_limit_h_max 13
_diffrn_reflns_limit_h_min -13
_diffrn_reflns_limit_k_max 16
_diffrn_reflns_limit_k_min -16
_diffrn_reflns_limit_l_max 14
_diffrn_reflns_limit_l_min -13
_diffrn_reflns_number 17312
_diffrn_reflns_theta_full 67.012
_diffrn_reflns_theta_max 67.012
_diffrn_reflns_theta_min 4.590
_exptl_absorpt_coefficient_mu 0.792
_exptl_absorpt_correction_T_max 1.00000
_exptl_absorpt_correction_T_min 0.92710
_exptl_absorpt_correction_type multi-scan
_exptl_absorpt_process_details
;
(CrysAlis PRO; Rigaku OD, 2015)
;
_exptl_crystal_colour colourless
_exptl_crystal_density_diffrn 1.356
_exptl_crystal_density_method 'not measured'
_exptl_crystal_description prism
_exptl_crystal_F_000 712
_exptl_crystal_size_max 0.25
_exptl_crystal_size_mid 0.10
_exptl_crystal_size_min 0.05
_refine_diff_density_max 0.196
_refine_diff_density_min -0.248
_refine_ls_extinction_method none
_refine_ls_goodness_of_fit_ref 1.053
_refine_ls_hydrogen_treatment constr
_refine_ls_matrix_type full
_refine_ls_number_parameters 227
_refine_ls_number_reflns 2944
_refine_ls_number_restraints 0
_refine_ls_restrained_S_all 1.053
_refine_ls_R_factor_all 0.0379
_refine_ls_R_factor_gt 0.0348
_refine_ls_shift/su_max 0.000
_refine_ls_shift/su_mean 0.000
_refine_ls_structure_factor_coef Fsqd
_refine_ls_weighting_details 'w=1/[\s^2^(Fo^2^)+(0.0431P)^2^+0.5909P] where P=(Fo^2^+2Fc^2^)/3'
_refine_ls_weighting_scheme calc
_refine_ls_wR_factor_gt 0.0859
_refine_ls_wR_factor_ref 0.0882
_reflns_number_gt 2699
_reflns_number_total 2944
_reflns_threshold_expression 'I > 2\s(I)'
_cod_data_source_file nk4001sup1.cif
_cod_data_source_block I
_cod_database_code 1550962
_shelx_space_group_comment
;
The symmetry employed for this shelxl refinement is uniquely defined
by the following loop, which should always be used as a source of
symmetry information in preference to the above space-group names.
They are only intended as comments.
;

loop_
_space_group_symop_operation_xyz
'x, y, z'
'-x+1/2, y+1/2, -z+1/2'
'-x, -y, -z'
'x-1/2, -y-1/2, z-1/2'

loop_
_atom_site_type_symbol
_atom_site_label
_atom_site_fract_x
_atom_site_fract_y
_atom_site_fract_z
_atom_site_U_iso_or_equiv
_atom_site_adp_type
_atom_site_calc_flag
_atom_site_occupancy
O O1 0.30052(8) 0.18504(7) 0.42698(8) 0.0240(2) Uani d 1
O O2 0.51661(9) 0.15756(9) 0.53756(10) 0.0370(3) Uani d 1
O O3 0.13155(9) 0.08339(7) 0.30163(8) 0.0262(2) Uani d 1
O O4 -0.09916(9) 0.27442(7) 0.23543(8) 0.0265(2) Uani d 1
N N1 0.35613(11) 0.05967(8) 0.55571(10) 0.0257(3) Uani d 1
N N2 0.07999(10) 0.20997(8) 0.39423(9) 0.0212(2) Uani d 1
C C1 0.17850(12) 0.13722(9) 0.41040(11) 0.0212(3) Uani d 1
C C2 0.21542(12) 0.06973(10) 0.52047(12) 0.0245(3) Uani d 1
H H2A 0.195578 0.100051 0.586248 0.029 Uiso calc 1
H H2B 0.169756 0.005773 0.497868 0.029 Uiso calc 1
C C3 0.40365(12) 0.13439(10) 0.51217(12) 0.0256(3) Uani d 1
C C4 0.43909(16) 0.00450(12) 0.66301(14) 0.0382(4) Uani d 1
H H4A 0.531105 0.008769 0.673022 0.057 Uiso calc 1
H H4B 0.411239 -0.064295 0.653082 0.057 Uiso calc 1
H H4C 0.430920 0.031765 0.735349 0.057 Uiso calc 1
C C5 0.03485(12) 0.14058(9) 0.20589(11) 0.0229(3) Uani d 1
H H5 0.077093 0.173387 0.156165 0.028 Uiso calc 1
C C6 -0.00674(12) 0.21743(9) 0.27596(11) 0.0221(3) Uani d 1
C C7 -0.07615(12) 0.07618(9) 0.12528(12) 0.0230(3) Uani d 1
C C8 -0.14058(15) 0.01396(11) 0.17482(13) 0.0341(3) Uani d 1
H H8 -0.114380 0.011638 0.260766 0.041 Uiso calc 1
C C9 -0.24301(16) -0.04480(12) 0.09927(15) 0.0389(4) Uani d 1
H H9 -0.286665 -0.087432 0.133586 0.047 Uiso calc 1
C C10 -0.28201(14) -0.04155(11) -0.02631(14) 0.0332(3) Uani d 1
H H10 -0.352334 -0.081813 -0.077997 0.040 Uiso calc 1
C C11 -0.21818(14) 0.02050(11) -0.07603(13) 0.0309(3) Uani d 1
H H11 -0.244734 0.022950 -0.162014 0.037 Uiso calc 1
C C12 -0.11513(13) 0.07931(10) -0.00018(12) 0.0259(3) Uani d 1
H H12 -0.071317 0.121773 -0.034527 0.031 Uiso calc 1
C C13 0.08804(12) 0.27981(9) 0.48963(11) 0.0224(3) Uani d 1
H H13A 0.053659 0.343955 0.451291 0.027 Uiso calc 1
H H13B 0.181783 0.288903 0.545309 0.027 Uiso calc 1
C C14 0.01220(12) 0.24816(9) 0.56362(11) 0.0206(3) Uani d 1
C C15 0.06565(13) 0.26214(11) 0.68900(12) 0.0288(3) Uani d 1
H H15 0.152564 0.287306 0.728776 0.035 Uiso calc 1
C C16 -0.00679(15) 0.23967(11) 0.75711(13) 0.0340(3) Uani d 1
H H16 0.030622 0.249980 0.842907 0.041 Uiso calc 1
C C17 -0.13275(14) 0.20246(10) 0.70050(13) 0.0305(3) Uani d 1
H H17 -0.182498 0.187761 0.746961 0.037 Uiso calc 1
C C18 -0.18620(13) 0.18667(11) 0.57578(13) 0.0294(3) Uani d 1
H H18 -0.272484 0.160259 0.536577 0.035 Uiso calc 1
C C19 -0.11400(13) 0.20934(10) 0.50763(12) 0.0263(3) Uani d 1
H H19 -0.151291 0.198200 0.421991 0.032 Uiso calc 1

loop_
_atom_site_aniso_label
_atom_site_aniso_U_11
_atom_site_aniso_U_22
_atom_site_aniso_U_33
_atom_site_aniso_U_12
_atom_site_aniso_U_13
_atom_site_aniso_U_23
O1 0.0182(4) 0.0298(5) 0.0253(5) -0.0012(4) 0.0101(4) 0.0011(4)
O2 0.0182(5) 0.0530(7) 0.0397(6) -0.0017(4) 0.0116(4) -0.0089(5)
O3 0.0244(5) 0.0284(5) 0.0216(5) 0.0056(4) 0.0049(4) -0.0035(4)
O4 0.0241(5) 0.0270(5) 0.0255(5) 0.0058(4) 0.0071(4) 0.0037(4)
N1 0.0203(5) 0.0271(6) 0.0236(6) 0.0049(4) 0.0026(4) 0.0001(4)
N2 0.0189(5) 0.0240(5) 0.0202(5) 0.0016(4) 0.0076(4) -0.0005(4)
C1 0.0167(6) 0.0253(6) 0.0215(6) 0.0001(5) 0.0077(5) -0.0005(5)
C2 0.0222(6) 0.0250(6) 0.0244(7) 0.0002(5) 0.0074(5) 0.0024(5)
C3 0.0197(6) 0.0321(7) 0.0240(6) 0.0027(5) 0.0078(5) -0.0066(5)
C4 0.0376(8) 0.0362(8) 0.0287(7) 0.0121(7) 0.0010(6) 0.0022(6)
C5 0.0227(6) 0.0259(7) 0.0199(6) 0.0016(5) 0.0082(5) 0.0009(5)
C6 0.0206(6) 0.0227(6) 0.0226(6) -0.0013(5) 0.0083(5) 0.0026(5)
C7 0.0219(6) 0.0240(6) 0.0221(6) 0.0038(5) 0.0076(5) -0.0011(5)
C8 0.0369(8) 0.0383(8) 0.0252(7) -0.0067(6) 0.0108(6) 0.0012(6)
C9 0.0392(8) 0.0355(8) 0.0395(9) -0.0112(7) 0.0134(7) 0.0010(7)
C10 0.0275(7) 0.0293(7) 0.0340(8) -0.0018(6) 0.0034(6) -0.0050(6)
C11 0.0272(7) 0.0352(7) 0.0240(7) 0.0037(6) 0.0038(5) -0.0035(6)
C12 0.0248(6) 0.0283(7) 0.0246(7) 0.0036(5) 0.0098(5) 0.0008(5)
C13 0.0226(6) 0.0226(6) 0.0228(6) -0.0026(5) 0.0098(5) -0.0046(5)
C14 0.0202(6) 0.0189(6) 0.0230(6) 0.0019(5) 0.0090(5) -0.0017(5)
C15 0.0246(6) 0.0354(7) 0.0237(7) -0.0044(6) 0.0070(5) -0.0045(6)
C16 0.0404(8) 0.0407(8) 0.0214(7) -0.0044(7) 0.0131(6) -0.0027(6)
C17 0.0362(8) 0.0302(7) 0.0331(7) -0.0002(6) 0.0224(6) 0.0009(6)
C18 0.0218(6) 0.0335(7) 0.0347(7) -0.0031(5) 0.0134(6) -0.0030(6)
C19 0.0226(6) 0.0334(7) 0.0223(6) -0.0011(5) 0.0083(5) -0.0031(5)

loop_
_atom_type_symbol
_atom_type_description
_atom_type_scat_dispersion_real
_atom_type_scat_dispersion_imag
_atom_type_scat_source
C C 0.0181 0.0091 'International Tables Vol C Tables 4.2.6.8 and 6.1.1.4'
H H 0.0000 0.0000 'International Tables Vol C Tables 4.2.6.8 and 6.1.1.4'
O O 0.0492 0.0322 'International Tables Vol C Tables 4.2.6.8 and 6.1.1.4'
N N 0.0311 0.0180 'International Tables Vol C Tables 4.2.6.8 and 6.1.1.4'

loop_
_geom_angle_atom_site_label_1
_geom_angle_atom_site_label_2
_geom_angle_atom_site_label_3
_geom_angle
C3 O1 C1 109.17(10)
C1 O3 C5 109.46(9)
C3 N1 C2 111.10(10)
C3 N1 C4 121.89(12)
C2 N1 C4 121.95(12)
C6 N2 C1 111.95(10)
C6 N2 C13 124.08(11)
C1 N2 C13 123.00(10)
O3 C1 N2 105.19(9)
O3 C1 O1 109.93(10)
N2 C1 O1 109.14(10)
O3 C1 C2 110.92(10)
N2 C1 C2 117.40(10)
O1 C1 C2 104.22(9)
N1 C2 C1 100.97(10)
N1 C2 H2A 111.6
C1 C2 H2A 111.6
N1 C2 H2B 111.6
C1 C2 H2B 111.6
H2A C2 H2B 109.4
O2 C3 N1 129.11(13)
O2 C3 O1 121.61(13)
N1 C3 O1 109.27(10)
N1 C4 H4A 109.5
N1 C4 H4B 109.5
H4A C4 H4B 109.5
N1 C4 H4C 109.5
H4A C4 H4C 109.5
H4B C4 H4C 109.5
O3 C5 C7 110.31(10)
O3 C5 C6 103.16(9)
C7 C5 C6 113.79(10)
O3 C5 H5 109.8
C7 C5 H5 109.8
C6 C5 H5 109.8
O4 C6 N2 126.17(12)
O4 C6 C5 127.68(11)
N2 C6 C5 106.15(10)
C12 C7 C8 119.57(13)
C12 C7 C5 119.58(12)
C8 C7 C5 120.85(12)
C9 C8 C7 120.18(14)
C9 C8 H8 119.9
C7 C8 H8 119.9
C8 C9 C10 120.20(14)
C8 C9 H9 119.9
C10 C9 H9 119.9
C11 C10 C9 119.79(13)
C11 C10 H10 120.1
C9 C10 H10 120.1
C10 C11 C12 120.02(13)
C10 C11 H11 120.0
C12 C11 H11 120.0
C7 C12 C11 120.24(13)
C7 C12 H12 119.9
C11 C12 H12 119.9
N2 C13 C14 113.54(10)
N2 C13 H13A 108.9
C14 C13 H13A 108.9
N2 C13 H13B 108.9
C14 C13 H13B 108.9
H13A C13 H13B 107.7
C15 C14 C19 118.75(12)
C15 C14 C13 120.01(11)
C19 C14 C13 121.16(11)
C14 C15 C16 120.62(13)
C14 C15 H15 119.7
C16 C15 H15 119.7
C17 C16 C15 120.23(13)
C17 C16 H16 119.9
C15 C16 H16 119.9
C16 C17 C18 119.64(13)
C16 C17 H17 120.2
C18 C17 H17 120.2
C17 C18 C19 120.16(13)
C17 C18 H18 119.9
C19 C18 H18 119.9
C14 C19 C18 120.59(12)
C14 C19 H19 119.7
C18 C19 H19 119.7

loop_
_geom_bond_atom_site_label_1
_geom_bond_atom_site_label_2
_geom_bond_distance
O1 C3 1.3719(16)
O1 C1 1.4418(15)
O2 C3 1.2058(17)
O3 C1 1.3992(15)
O3 C5 1.4417(15)
O4 C6 1.2199(16)
N1 C3 1.3457(19)
N1 C2 1.4490(17)
N1 C4 1.4516(18)
N2 C6 1.3560(16)
N2 C1 1.4300(16)
N2 C13 1.4622(16)
C1 C2 1.5218(18)
C2 H2A 0.9900
C2 H2B 0.9900
C4 H4A 0.9800
C4 H4B 0.9800
C4 H4C 0.9800
C5 C7 1.5025(18)
C5 C6 1.5260(18)
C5 H5 1.0000
C7 C12 1.3857(18)
C7 C8 1.388(2)
C8 C9 1.386(2)
C8 H8 0.9500
C9 C10 1.387(2)
C9 H9 0.9500
C10 C11 1.383(2)
C10 H10 0.9500
C11 C12 1.391(2)
C11 H11 0.9500
C12 H12 0.9500
C13 C14 1.5105(17)
C13 H13A 0.9900
C13 H13B 0.9900
C14 C15 1.3862(18)
C14 C19 1.3892(18)
C15 C16 1.391(2)
C15 H15 0.9500
C16 C17 1.379(2)
C16 H16 0.9500
C17 C18 1.383(2)
C17 H17 0.9500
C18 C19 1.3898(19)
C18 H18 0.9500
C19 H19 0.9500

loop_
_geom_hbond_atom_site_label_D
_geom_hbond_atom_site_label_H
_geom_hbond_atom_site_label_A
_geom_hbond_site_symmetry_A
_geom_hbond_distance_DH
_geom_hbond_distance_HA
_geom_hbond_distance_DA
_geom_hbond_angle_DHA
C18 H18 O2 1_455 0.95 2.34 3.1642(19) 144
C10 H10 Cg2 2_445 0.95 2.80 3.6106(16) 144

_cod_database_fobs_code 1550962
